data_2001639
loop_
_publ_author_name
'Koeller, K. J.'
'Rath, N. P.'
'Spilling, C. D.'

_publ_section_title
;
 Structure of a chiral monocyclic phosphonamide
;
_journal_issue 6
_journal_name_full 'Acta Crystallographica Section C'
_journal_page_first 1199
_journal_page_last 1201
_journal_paper_doi 10.1107/S0108270192013003
_journal_volume 49
_journal_year 1993
_chemical_formula_sum 'C19 H25 N2 O P'
_chemical_formula_weight 328.4
_space_group_IT_number 2
_space_group_name_Hall '-P 1'
_space_group_name_H-M_alt 'P -1'
_symmetry_cell_setting triclinic
_symmetry_space_group_name_Hall '-P 1'
_symmetry_space_group_name_H-M 'P -1'
_atom_type_scat_source IntTabIV
_cell_angle_alpha 92.73(4)
_cell_angle_beta 105.81(3)
_cell_angle_gamma 92.00(4)
_cell_formula_units_Z 2
_cell_length_a 9.098(4)
_cell_length_b 9.798(5)
_cell_length_c 10.815(5)
_cell_measurement_reflns_used 25
_cell_measurement_temperature 298
_cell_measurement_theta_max 13
_cell_measurement_theta_min 10
_cell_volume 925.4(8)
_diffrn_measurement_device 'Siemens R3m/v'
_diffrn_measurement_method \q-2\q
_diffrn_radiation_type MoK\a
_diffrn_radiation_wavelength 0.71073
_diffrn_reflns_av_R_equivalents 0.0129
_diffrn_reflns_limit_h_max 12
_diffrn_reflns_limit_h_min 0
_diffrn_reflns_limit_k_max 13
_diffrn_reflns_limit_k_min -13
_diffrn_reflns_limit_l_max 14
_diffrn_reflns_limit_l_min -15
_diffrn_reflns_number 5736
_diffrn_reflns_theta_max 30
_diffrn_standards_interval_count 50
_diffrn_standards_number 3
_exptl_absorpt_coefficient_mu 0.149
_exptl_absorpt_correction_type none
_exptl_crystal_colour Colourless
_exptl_crystal_density_diffrn 1.178
_exptl_crystal_description Rectangular
_exptl_crystal_size_max 0.4
_exptl_crystal_size_mid 0.4
_exptl_crystal_size_min 0.2
_refine_diff_density_max 0.48
_refine_diff_density_min -0.27
_refine_ls_goodness_of_fit_obs 1.33
_refine_ls_hydrogen_treatment refall
_refine_ls_number_parameters 308
_refine_ls_number_reflns 3305
_refine_ls_R_factor_obs 0.0562
_refine_ls_shift/esd_max 0.043
_refine_ls_weighting_details 'w = 1/[\s^2^(F)+0.0009F^2^]'
_refine_ls_weighting_scheme calc
_refine_ls_wR_factor_obs 0.0628
_reflns_number_observed 3305
_reflns_number_total 5418
_reflns_observed_criterion F>4.0\s(F)
_cod_data_source_file st1036.cif
_cod_data_source_block st1036_structure_1_of_1
_cod_depositor_comments
;
The following automatic conversions were performed:

'_refine_ls_weighting_scheme' value '1/[\s^2^(F)+0.0009F^2^]' was
changed to 'calc'. New tag '_refine_ls_weighting_details' was
created. The value of the new tag was set to 'w =
1/[\s^2^(F)+0.0009F^2^]'.

Automatic conversion script
Id: cif_fix_values 3143 2015-03-26 13:38:13Z robertas 
;
_cod_original_cell_volume 925.5(7)
_cod_database_code 2001639

loop_
_space_group_symop_id
_space_group_symop_operation_xyz
1 x,y,z
2 -x,-y,-z

loop_
_atom_site_label
_atom_site_fract_x
_atom_site_fract_y
_atom_site_fract_z
_atom_site_U_iso_or_equiv
P .25990(10) .90590(10) .40060(10) .0400(10)
O .2970(2) 1.0126(2) .5064(2) .0520(10)
N(1) .2611(2) .9555(2) .2585(2) .0500(10)
N(2) .0840(2) .8385(2) .3484(2) .0450(10)
C(1) .1257(3) .9078(3) .1542(2) .0500(10)
C(2) .0001(3) .8842(3) .2226(2) .0490(10)
C(3) .3855(3) .7693(3) .4444(4) .0610(10)
C(4) .3935(3) 1.0178(3) .2283(3) .0520(10)
C(5) .3618(3) 1.1517(3) .1666(2) .0480(10)
C(6) .2902(3) 1.2523(3) .2179(3) .0680(10)
C(7) .2624(5) 1.3752(3) .1602(5) .092(2)
C(8) .3042(5) 1.3997(4) .0528(5) .093(2)
C(9) .3730(5) 1.3026(4) .0002(4) .092(2)
C(10) .4022(4) 1.1790(3) .0570(3) .0700(10)
C(11) .1515(5) .7800(3) .0789(3) .0710(10)
C(12) -.0896(4) 1.0099(3) .2325(3) .0660(10)
C(13) -.0006(3) .7876(3) .4349(3) .0480(10)
C(14) -.0946(3) .6576(2) .3803(2) .0470(10)
C(15) -.0325(4) .5499(3) .3303(3) .0670(10)
C(16) -.1202(5) .4318(3) .2802(3) .082(2)
C(17) -.2701(5) .4216(4) .2797(3) .090(2)
C(18) -.3310(4) .5269(4) .3318(4) .095(2)
C(19) -.2449(3) .6454(3) .3796(3) .0690(10)
H(1) .099(3) .980(3) .090(2) .052(7)
H(2) -.070(3) .813(3) .175(3) .068(8)
H(3A) .369(4) .706(4) .376(3) .083(10)
H(3B) .368(4) .724(4) .512(3) .092(11)
H(3C) .488(4) .805(3) .463(3) .078(9)
H(4A) .482(3) 1.025(3) .306(3) .057(7)
H(4B) .430(3) .959(3) .173(3) .056(7)
H(6) .269(3) 1.234(3) .292(3) .057(8)
H(7) .217(4) 1.438(4) .201(4) .118(15)
H(8) .277(4) 1.494(4) .014(4) .120(13)
H(9) .399(5) 1.309(4) -.075(4) .135(16)
H(10) .444(3) 1.110(3) .019(3) .073(9)
H(11A) .167(3) .704(3) .134(3) .068(8)
H(11B) .064(4) .758(4) .009(4) .102(12)
H(11C) .243(4) .791(3) .050(3) .090(11)
H(12A) -.021(4) 1.092(3) .268(3) .084(10)
H(12B) -.154(4) 1.025(3) .146(3) .079(9)
H(12C) -.1640(4) .991(3) .282(3) .086(10)
H(13A) .079(3) .769(2) .514(2) .047(6)
H(13B) -.061(3) .852(3) .456(2) .058(8)
H(15) .070(4) .562(3) .340(3) .093(11)
H(16) -.077(4) .370(4) .255(3) .080(11)
H(17) -.328(4) .348(3) .245(3) .081(10)
H(18) -.439(4) .525(4) .325(4) .107(12)
H(19) -.289(4) .724(3) .410(3) .081(10)

loop_
_geom_angle_atom_site_label_1
_geom_angle_atom_site_label_2
_geom_angle_atom_site_label_3
_geom_angle
_geom_angle_publ_flag
O P N(1) 116.30(10) yes
N(1) P N(2) 93.10(10) yes
N(1) P C(3) 110.3(2) yes
P N(1) C(1) 114.4(2) yes
C(1) N(1) C(4) 120.0(2) yes
P N(2) C(13) 122.50(10) yes
N(1) C(1) C(2) 104.2(2) yes
C(2) C(1) C(11) 112.5(2) yes
N(2) C(2) C(12) 113.1(2) yes
N(1) C(4) C(5) 113.1(2) yes
C(4) C(5) C(10) 121.7(3) yes
C(5) C(6) C(7) 120.5(4) yes
C(7) C(8) C(9) 119.5(4) yes
C(5) C(10) C(9) 121.6(3) yes
C(13) C(14) C(15) 121.3(3) yes
C(15) C(14) C(19) 118.5(3) yes
C(15) C(16) C(19) 120.0(4) yes
C(17) C(18) C(19) 120.6(4) yes
O P N(2) 119.60(10) yes
O P C(3) 108.80(10) yes
N(2) P C(3) 107.80(10) yes
P N(1) C(4) 124.5(2) yes
P N(2) C(2) 113.4(2) yes
C(2) N(2) C(13) 119.5(2) yes
N(1) C(1) C(11) 113.1(2) yes
N(2) C(2) C(1) 103.5(2) yes
C(1) C(2) C(12) 113.4(2) yes
C(4) C(5) C(6) 121.3(3) yes
C(6) C(5) C(10) 117.1(3) yes
C(6) C(7) C(8) 121.2(4) yes
C(8) C(9) C(10) 120.2(4) yes
N(2) C(13) C(14) 112.1(2) yes
C(14) C(14) C(19) 120.2(2) yes
C(14) C(15) C(16) 120.6(3) yes
C(16) C(17) C(18) 119.4(3) yes
C(14) C(19) C(18) 120.7(3) yes

loop_
_geom_bond_atom_site_label_1
_geom_bond_atom_site_label_2
_geom_bond_distance
_geom_bond_publ_flag
P O 1.472(2) yes
P N(2) 1.648(2) yes
N(1) C(1) 1.469(3) yes
N(2) C(2) 1.466(3) yes
C(1) C(2) 1.538(4) yes
C(2) C(12) 1.516(4) yes
C(5) C(6) 1.377(4) yes
C(6) C(7) 1.382(5) yes
C(8) C(9) 1.343(6) yes
C(13) C(14) 1.510(3) yes
C(14) C(19) 1.366(4) yes
C(16) C(17) 1.362(7) yes
C(18) C(19) 1.374(5) yes
P N(1) 1.636(2) yes
P C(3) 1.787(3) yes
N(1) C(4) 1.454(4) yes
N(2) C(13) 1.458(4) yes
C(1) C(11) 1.522(5) yes
C(4) C(5) 1.502(4) yes
C(5) C(10) 1.369(5) yes
C(7) C(8) 1.346(8) yes
C(9) C(10) 1.385(5) yes
C(14) C(15) 1.371(4) yes
C(15) C(16) 1.383(4) yes
C(17) C(18) 1.358(6) yes
